data_4066241
loop_
_publ_author_name
'Schrock, Richard R.'
'Jiang, Annie J.'
'Marinescu, Smaranda C.'
'Simpson, Jeffrey H.'
'M\"uller, Peter'

_publ_section_title
;
 Fundamental Studies of Molybdenum and Tungsten Methylidene and
 Metallacyclobutane Complexes&#x2020;
;
_journal_issue 21
_journal_name_full Organometallics
_journal_page_first 5241
_journal_paper_doi 10.1021/om100363g
_journal_volume 29
_journal_year 2010
_chemical_formula_sum 'C49 H48 N2 O W'
_chemical_formula_weight 864.74
_chemical_name_systematic
; 

 ? 

;
_space_group_IT_number 14
_symmetry_cell_setting monoclinic
_symmetry_space_group_name_Hall '-P 2yn'
_symmetry_space_group_name_H-M 'P 1 21/n 1'
_atom_sites_solution_hydrogens geom
_atom_sites_solution_primary direct
_atom_sites_solution_secondary difmap
_audit_creation_method SHELXL-97
_cell_angle_alpha 90.00
_cell_angle_beta 95.9210(10)
_cell_angle_gamma 90.00
_cell_formula_units_Z 4
_cell_length_a 12.4907(2)
_cell_length_b 10.4588(2)
_cell_length_c 30.6366(5)
_cell_measurement_reflns_used 9991
_cell_measurement_temperature 100(2)
_cell_measurement_theta_max 68.68
_cell_measurement_theta_min 3.98
_cell_volume 3980.94(12)
_computing_cell_refinement 'SAINT 7.46A (Bruker-AXS, 2009)'
_computing_data_collection 'APEX2 v2009.9.0 (Bruker-AXS, 2009)'
_computing_data_reduction 'SAINT 7.46A (Bruker-AXS, 2009)'
_computing_molecular_graphics 'Bruker SHELXTL'
_computing_publication_material 'Bruker SHELXTL'
_computing_structure_refinement 'SHELXL-97 (Sheldrick, 2008)'
_computing_structure_solution 'SHELXS-97 (Sheldrick, 2008)'
_diffrn_ambient_temperature 100(2)
_diffrn_detector_area_resol_mean 8.3
_diffrn_measured_fraction_theta_full 0.995
_diffrn_measured_fraction_theta_max 0.995
_diffrn_measurement_device_type 'Bruker Smart APEX CCD'
_diffrn_measurement_method 'omega and phi scans'
_diffrn_radiation_monochromator graphite
_diffrn_radiation_source 'fine-focus sealed tube'
_diffrn_radiation_type CuK\a
_diffrn_radiation_wavelength 1.54178
_diffrn_reflns_av_R_equivalents 0.0502
_diffrn_reflns_av_sigmaI/netI 0.0227
_diffrn_reflns_limit_h_max 15
_diffrn_reflns_limit_h_min -14
_diffrn_reflns_limit_k_max 12
_diffrn_reflns_limit_k_min -12
_diffrn_reflns_limit_l_max 37
_diffrn_reflns_limit_l_min -36
_diffrn_reflns_number 75241
_diffrn_reflns_theta_full 69.30
_diffrn_reflns_theta_max 69.30
_diffrn_reflns_theta_min 2.90
_exptl_absorpt_coefficient_mu 5.666
_exptl_absorpt_correction_T_max 0.8951
_exptl_absorpt_correction_T_min 0.3970
_exptl_absorpt_correction_type multi-scan
_exptl_absorpt_process_details 'SADABS (Sheldrick, 2009)'
_exptl_crystal_colour yellow
_exptl_crystal_density_diffrn 1.443
_exptl_crystal_density_method 'not measured'
_exptl_crystal_description plate
_exptl_crystal_F_000 1752
_exptl_crystal_size_max 0.20
_exptl_crystal_size_mid 0.18
_exptl_crystal_size_min 0.02
_refine_diff_density_max 4.449
_refine_diff_density_min -1.325
_refine_diff_density_rms 0.117
_refine_ls_extinction_method none
_refine_ls_goodness_of_fit_ref 1.078
_refine_ls_hydrogen_treatment mixed
_refine_ls_matrix_type full
_refine_ls_number_parameters 490
_refine_ls_number_reflns 7415
_refine_ls_number_restraints 2
_refine_ls_restrained_S_all 1.078
_refine_ls_R_factor_all 0.0442
_refine_ls_R_factor_gt 0.0395
_refine_ls_shift/su_max 0.003
_refine_ls_shift/su_mean 0.000
_refine_ls_structure_factor_coef Fsqd
_refine_ls_weighting_details 'calc w=1/[\s^2^(Fo^2^)+(0.0356P)^2^+23.6653P] where P=(Fo^2^+2Fc^2^)/3'
_refine_ls_weighting_scheme calc
_refine_ls_wR_factor_gt 0.0918
_refine_ls_wR_factor_ref 0.0946
_reflns_number_gt 6742
_reflns_number_total 7415
_reflns_threshold_expression >2sigma(I)
_cod_data_source_file om100363g_si_002.cif
_cod_data_source_block d09085
_cod_depositor_comments
;
The following automatic conversions were performed:

'_symmetry_cell_setting' value 'Monoclinic' changed to 'monoclinic'
according to /home/saulius/struct/CIF-dictionaries/cif_core.dic
dictionary named 'cif_core.dic' version 2.4.1 from 2010-06-29.

Automatic conversion script
Id: cif_fix_values 1715 2011-07-08 13:25:40Z adriana 
;
_cod_original_sg_symbol_H-M P2(1)/n
_cod_database_code 4066241

loop_
_symmetry_equiv_pos_as_xyz
'x, y, z'
'-x+1/2, y+1/2, -z+1/2'
'-x, -y, -z'
'x-1/2, -y-1/2, z-1/2'

loop_
_atom_site_label
_atom_site_type_symbol
_atom_site_fract_x
_atom_site_fract_y
_atom_site_fract_z
_atom_site_U_iso_or_equiv
_atom_site_adp_type
_atom_site_occupancy
_atom_site_symmetry_multiplicity
_atom_site_calc_flag
_atom_site_refinement_flags
W1 W 0.678663(15) 0.352538(19) 0.862197(6) 0.01575(7) Uani 1 1 d .
C1 C 0.7799(4) 0.2170(5) 0.85926(15) 0.0215(10) Uani 1 1 d D
H1A H 0.833(3) 0.227(5) 0.8829(12) 0.026 Uiso 1 1 d D
H1B H 0.788(4) 0.148(4) 0.8403(15) 0.026 Uiso 1 1 d D
O1 O 0.6353(2) 0.3678(3) 0.92005(9) 0.0177(6) Uani 1 1 d .
C31 C 0.6244(3) 0.3125(4) 0.95934(13) 0.0149(8) Uani 1 1 d .
C32 C 0.5189(3) 0.2874(4) 0.96925(14) 0.0145(8) Uani 1 1 d .
C33 C 0.5056(3) 0.2221(4) 1.00857(14) 0.0152(8) Uani 1 1 d .
C34 C 0.5973(4) 0.1896(4) 1.03625(14) 0.0172(9) Uani 1 1 d .
H34 H 0.5886 0.1463 1.0629 0.021 Uiso 1 1 calc R
C35 C 0.7013(3) 0.2181(4) 1.02650(14) 0.0168(9) Uani 1 1 d .
C36 C 0.7167(4) 0.2800(4) 0.98699(14) 0.0168(9) Uani 1 1 d .
C37 C 0.4293(3) 0.3276(4) 0.93609(14) 0.0163(9) Uani 1 1 d .
C38 C 0.4085(4) 0.4583(5) 0.92869(15) 0.0229(10) Uani 1 1 d .
H38 H 0.4480 0.5203 0.9463 0.028 Uiso 1 1 calc R
C39 C 0.3304(4) 0.4974(5) 0.89578(16) 0.0266(11) Uani 1 1 d .
H39 H 0.3176 0.5860 0.8909 0.032 Uiso 1 1 calc R
C40 C 0.2712(4) 0.4083(6) 0.87016(16) 0.0299(11) Uani 1 1 d .
H40 H 0.2177 0.4355 0.8478 0.036 Uiso 1 1 calc R
C41 C 0.2905(4) 0.2784(5) 0.87726(17) 0.0292(11) Uani 1 1 d .
H41 H 0.2504 0.2167 0.8596 0.035 Uiso 1 1 calc R
C42 C 0.3686(4) 0.2391(5) 0.91030(15) 0.0210(9) Uani 1 1 d .
H42 H 0.3806 0.1504 0.9153 0.025 Uiso 1 1 calc R
C43 C 0.3991(3) 0.1855(4) 1.02267(13) 0.0162(9) Uani 1 1 d .
C44 C 0.3101(4) 0.2671(4) 1.01920(14) 0.0188(9) Uani 1 1 d .
H44 H 0.3140 0.3473 1.0049 0.023 Uiso 1 1 calc R
C45 C 0.2156(4) 0.2320(5) 1.03654(15) 0.0222(10) Uani 1 1 d .
H45 H 0.1558 0.2886 1.0341 0.027 Uiso 1 1 calc R
C46 C 0.2081(4) 0.1152(5) 1.05734(16) 0.0233(10) Uani 1 1 d .
H46 H 0.1436 0.0921 1.0693 0.028 Uiso 1 1 calc R
C47 C 0.2954(4) 0.0319(5) 1.06057(15) 0.0238(10) Uani 1 1 d .
H47 H 0.2906 -0.0488 1.0745 0.029 Uiso 1 1 calc R
C48 C 0.3894(4) 0.0672(4) 1.04344(14) 0.0191(9) Uani 1 1 d .
H48 H 0.4487 0.0099 1.0458 0.023 Uiso 1 1 calc R
C49 C 0.7932(3) 0.1814(4) 1.05922(14) 0.0181(9) Uani 1 1 d .
C50 C 0.8065(4) 0.0551(5) 1.07316(15) 0.0229(10) Uani 1 1 d .
H50 H 0.7568 -0.0084 1.0618 0.027 Uiso 1 1 calc R
C51 C 0.8923(4) 0.0215(5) 1.10361(16) 0.0300(11) Uani 1 1 d .
H51 H 0.9015 -0.0649 1.1128 0.036 Uiso 1 1 calc R
C52 C 0.9643(4) 0.1139(6) 1.12059(16) 0.0311(12) Uani 1 1 d .
H52 H 1.0224 0.0909 1.1416 0.037 Uiso 1 1 calc R
C53 C 0.9520(4) 0.2394(6) 1.10704(15) 0.0291(11) Uani 1 1 d .
H53 H 1.0018 0.3026 1.1185 0.035 Uiso 1 1 calc R
C54 C 0.8664(4) 0.2731(5) 1.07650(15) 0.0226(10) Uani 1 1 d .
H54 H 0.8578 0.3596 1.0673 0.027 Uiso 1 1 calc R
C55 C 0.8255(4) 0.3040(4) 0.97295(14) 0.0176(9) Uani 1 1 d .
C56 C 0.8526(4) 0.4241(5) 0.95723(15) 0.0210(9) Uani 1 1 d .
H56 H 0.8016 0.4917 0.9564 0.025 Uiso 1 1 calc R
C57 C 0.9529(4) 0.4461(6) 0.94277(17) 0.0301(11) Uani 1 1 d .
H57 H 0.9700 0.5281 0.9321 0.036 Uiso 1 1 calc R
C58 C 1.0278(4) 0.3482(6) 0.94392(16) 0.0294(11) Uani 1 1 d .
H58 H 1.0965 0.3628 0.9341 0.035 Uiso 1 1 calc R
C59 C 1.0018(4) 0.2285(5) 0.95956(15) 0.0259(10) Uani 1 1 d .
H59 H 1.0529 0.1610 0.9603 0.031 Uiso 1 1 calc R
C60 C 0.9021(4) 0.2070(5) 0.97401(14) 0.0204(9) Uani 1 1 d .
H60 H 0.8856 0.1249 0.9848 0.024 Uiso 1 1 calc R
N2 N 0.7606(3) 0.5047(4) 0.84233(11) 0.0169(7) Uani 1 1 d .
C23 C 0.9281(4) 0.4124(5) 0.81363(17) 0.0278(11) Uani 1 1 d .
H23A H 0.9888 0.4445 0.7989 0.042 Uiso 1 1 calc R
H23B H 0.8894 0.3472 0.7952 0.042 Uiso 1 1 calc R
H23C H 0.9550 0.3748 0.8419 0.042 Uiso 1 1 calc R
C24 C 0.8536(4) 0.5201(5) 0.82088(14) 0.0210(9) Uani 1 1 d .
C25 C 0.8616(4) 0.6438(5) 0.80881(15) 0.0248(10) Uani 1 1 d .
H25 H 0.9170 0.6796 0.7936 0.030 Uiso 1 1 calc R
C26 C 0.7717(4) 0.7114(5) 0.82303(16) 0.0249(10) Uani 1 1 d .
H26 H 0.7570 0.8000 0.8191 0.030 Uiso 1 1 calc R
C27 C 0.7116(4) 0.6262(4) 0.84307(15) 0.0206(9) Uani 1 1 d .
C28 C 0.6121(4) 0.6469(5) 0.86597(16) 0.0241(10) Uani 1 1 d .
H28A H 0.6320 0.6524 0.8977 0.036 Uiso 1 1 calc R
H28B H 0.5624 0.5752 0.8596 0.036 Uiso 1 1 calc R
H28C H 0.5770 0.7266 0.8555 0.036 Uiso 1 1 calc R
N1 N 0.5773(3) 0.3085(4) 0.82080(12) 0.0187(8) Uani 1 1 d .
C11 C 0.4944(3) 0.2798(4) 0.78899(14) 0.0176(9) Uani 1 1 d .
C12 C 0.4606(4) 0.3717(4) 0.75677(14) 0.0179(9) Uani 1 1 d .
C13 C 0.3778(4) 0.3392(5) 0.72484(16) 0.0236(10) Uani 1 1 d .
H13 H 0.3532 0.4002 0.7031 0.028 Uiso 1 1 calc R
C14 C 0.3303(4) 0.2187(5) 0.72425(16) 0.0255(10) Uani 1 1 d .
H14 H 0.2747 0.1977 0.7019 0.031 Uiso 1 1 calc R
C15 C 0.3639(4) 0.1291(5) 0.75630(16) 0.0232(10) Uani 1 1 d .
H15 H 0.3309 0.0472 0.7556 0.028 Uiso 1 1 calc R
C16 C 0.4457(4) 0.1580(5) 0.78945(14) 0.0194(9) Uani 1 1 d .
C17 C 0.5173(4) 0.5008(4) 0.75727(15) 0.0205(9) Uani 1 1 d .
H17 H 0.5332 0.5263 0.7887 0.025 Uiso 1 1 calc R
C18 C 0.4490(4) 0.6077(5) 0.73442(18) 0.0307(11) Uani 1 1 d .
H18A H 0.4391 0.5915 0.7028 0.046 Uiso 1 1 calc R
H18B H 0.4855 0.6899 0.7400 0.046 Uiso 1 1 calc R
H18C H 0.3786 0.6101 0.7459 0.046 Uiso 1 1 calc R
C19 C 0.6258(4) 0.4897(5) 0.73821(15) 0.0225(10) Uani 1 1 d .
H19A H 0.6685 0.4212 0.7533 0.034 Uiso 1 1 calc R
H19B H 0.6649 0.5708 0.7423 0.034 Uiso 1 1 calc R
H19C H 0.6135 0.4701 0.7068 0.034 Uiso 1 1 calc R
C20 C 0.4863(4) 0.0609(4) 0.82400(15) 0.0210(9) Uani 1 1 d .
H20 H 0.5081 0.1087 0.8518 0.025 Uiso 1 1 calc R
C21 C 0.4024(4) -0.0391(5) 0.83404(17) 0.0297(11) Uani 1 1 d .
H21A H 0.3370 0.0042 0.8414 0.045 Uiso 1 1 calc R
H21B H 0.4315 -0.0919 0.8589 0.045 Uiso 1 1 calc R
H21C H 0.3851 -0.0936 0.8082 0.045 Uiso 1 1 calc R
C22 C 0.5877(4) -0.0063(5) 0.81019(16) 0.0284(11) Uani 1 1 d .
H22A H 0.5666 -0.0670 0.7865 0.043 Uiso 1 1 calc R
H22B H 0.6240 -0.0523 0.8354 0.043 Uiso 1 1 calc R
H22C H 0.6367 0.0576 0.7999 0.043 Uiso 1 1 calc R

loop_
_atom_site_aniso_label
_atom_site_aniso_U_11
_atom_site_aniso_U_22
_atom_site_aniso_U_33
_atom_site_aniso_U_23
_atom_site_aniso_U_13
_atom_site_aniso_U_12
W1 0.01597(11) 0.01707(11) 0.01448(11) 0.00136(8) 0.00287(7) -0.00096(8)
C1 0.021(2) 0.021(2) 0.023(2) 0.0002(19) 0.0051(18) 0.0086(19)
O1 0.0190(15) 0.0222(16) 0.0126(14) 0.0017(12) 0.0056(11) 0.0002(13)
C31 0.020(2) 0.013(2) 0.0126(19) 0.0004(16) 0.0049(16) -0.0004(17)
C32 0.017(2) 0.011(2) 0.017(2) -0.0033(16) 0.0043(16) -0.0001(16)
C33 0.015(2) 0.013(2) 0.018(2) -0.0029(16) 0.0033(16) -0.0006(17)
C34 0.019(2) 0.018(2) 0.015(2) 0.0017(17) 0.0050(16) -0.0023(18)
C35 0.016(2) 0.017(2) 0.017(2) -0.0021(17) 0.0020(16) 0.0011(17)
C36 0.019(2) 0.012(2) 0.020(2) -0.0029(16) 0.0037(17) -0.0012(17)
C37 0.013(2) 0.021(2) 0.015(2) 0.0017(17) 0.0060(16) -0.0010(17)
C38 0.022(2) 0.022(2) 0.024(2) 0.0005(19) 0.0021(18) 0.0010(19)
C39 0.024(2) 0.025(3) 0.031(3) 0.006(2) 0.005(2) 0.008(2)
C40 0.020(2) 0.044(3) 0.025(2) 0.008(2) -0.0013(19) 0.007(2)
C41 0.022(2) 0.037(3) 0.027(2) -0.004(2) -0.0032(19) -0.004(2)
C42 0.019(2) 0.019(2) 0.025(2) -0.0018(18) 0.0027(18) 0.0020(18)
C43 0.017(2) 0.019(2) 0.0130(19) -0.0027(16) 0.0017(16) -0.0022(17)
C44 0.020(2) 0.019(2) 0.018(2) -0.0009(17) 0.0038(17) -0.0007(18)
C45 0.018(2) 0.024(2) 0.025(2) -0.0033(19) 0.0051(18) -0.0015(19)
C46 0.020(2) 0.024(2) 0.027(2) -0.0048(19) 0.0090(18) -0.0063(19)
C47 0.026(2) 0.022(2) 0.024(2) 0.0004(19) 0.0052(19) -0.007(2)
C48 0.017(2) 0.019(2) 0.022(2) -0.0015(18) 0.0029(17) -0.0025(18)
C49 0.016(2) 0.023(2) 0.016(2) 0.0003(17) 0.0063(16) -0.0002(18)
C50 0.023(2) 0.024(2) 0.022(2) 0.0024(19) 0.0063(18) 0.001(2)
C51 0.029(3) 0.037(3) 0.024(2) 0.011(2) 0.007(2) 0.012(2)
C52 0.018(2) 0.056(4) 0.019(2) 0.006(2) 0.0004(18) 0.006(2)
C53 0.019(2) 0.048(3) 0.019(2) 0.002(2) -0.0013(18) -0.006(2)
C54 0.020(2) 0.029(3) 0.018(2) 0.0005(19) 0.0023(17) -0.003(2)
C55 0.018(2) 0.021(2) 0.014(2) -0.0020(17) 0.0009(16) -0.0011(18)
C56 0.018(2) 0.020(2) 0.025(2) 0.0008(18) 0.0035(17) -0.0035(19)
C57 0.025(3) 0.035(3) 0.031(3) 0.006(2) 0.007(2) -0.010(2)
C58 0.015(2) 0.047(3) 0.027(2) 0.000(2) 0.0053(19) -0.006(2)
C59 0.018(2) 0.037(3) 0.022(2) -0.003(2) 0.0017(18) 0.005(2)
C60 0.019(2) 0.024(2) 0.018(2) 0.0002(18) -0.0005(17) 0.0005(19)
N2 0.0173(18) 0.0181(19) 0.0162(17) 0.0033(14) 0.0052(14) -0.0077(15)
C23 0.023(2) 0.032(3) 0.030(3) 0.006(2) 0.011(2) 0.002(2)
C24 0.018(2) 0.029(3) 0.016(2) 0.0006(18) 0.0021(17) -0.0038(19)
C25 0.026(2) 0.027(3) 0.022(2) 0.000(2) 0.0053(19) -0.008(2)
C26 0.030(3) 0.018(2) 0.027(2) 0.0004(19) 0.005(2) -0.005(2)
C27 0.024(2) 0.019(2) 0.020(2) -0.0036(18) 0.0049(18) -0.0010(19)
C28 0.026(2) 0.022(2) 0.024(2) -0.0010(19) 0.0066(19) 0.004(2)
N1 0.0196(19) 0.0172(18) 0.0203(18) 0.0006(15) 0.0061(15) -0.0011(15)
C11 0.014(2) 0.022(2) 0.017(2) -0.0027(17) 0.0039(16) -0.0013(18)
C12 0.017(2) 0.019(2) 0.019(2) -0.0011(17) 0.0067(17) -0.0001(18)
C13 0.019(2) 0.028(3) 0.023(2) 0.003(2) 0.0019(18) 0.001(2)
C14 0.018(2) 0.033(3) 0.024(2) -0.001(2) -0.0018(18) -0.002(2)
C15 0.020(2) 0.022(2) 0.027(2) -0.0019(19) 0.0060(18) -0.0050(19)
C16 0.020(2) 0.022(2) 0.017(2) -0.0002(18) 0.0074(17) -0.0012(19)
C17 0.022(2) 0.020(2) 0.021(2) -0.0001(18) 0.0049(18) -0.0016(19)
C18 0.027(3) 0.024(3) 0.041(3) 0.005(2) 0.007(2) 0.003(2)
C19 0.021(2) 0.027(3) 0.019(2) 0.0000(19) 0.0016(18) -0.006(2)
C20 0.025(2) 0.018(2) 0.020(2) -0.0012(18) 0.0037(18) -0.0039(19)
C21 0.033(3) 0.027(3) 0.031(3) 0.004(2) 0.009(2) -0.007(2)
C22 0.030(3) 0.030(3) 0.026(2) 0.001(2) 0.002(2) 0.004(2)

loop_
_atom_type_symbol
_atom_type_description
_atom_type_scat_dispersion_real
_atom_type_scat_dispersion_imag
_atom_type_scat_source
C C 0.0181 0.0091 'International Tables Vol C Tables 4.2.6.8 and 6.1.1.4'
H H 0.0000 0.0000 'International Tables Vol C Tables 4.2.6.8 and 6.1.1.4'
N N 0.0311 0.0180 'International Tables Vol C Tables 4.2.6.8 and 6.1.1.4'
O O 0.0492 0.0322 'International Tables Vol C Tables 4.2.6.8 and 6.1.1.4'
W W -5.4734 5.5774 'International Tables Vol C Tables 4.2.6.8 and 6.1.1.4'

loop_
_geom_angle_atom_site_label_1
_geom_angle_atom_site_label_2
_geom_angle_atom_site_label_3
_geom_angle
N1 W1 C1 101.7(2)
N1 W1 O1 116.00(15)
C1 W1 O1 110.97(17)
N1 W1 N2 109.78(16)
C1 W1 N2 102.28(18)
O1 W1 N2 114.48(14)
W1 C1 H1A 107(4)
W1 C1 H1B 136(3)
H1A C1 H1B 117(5)
C31 O1 W1 148.4(3)
O1 C31 C36 119.3(4)
O1 C31 C32 116.9(4)
C36 C31 C32 123.7(4)
C31 C32 C33 118.1(4)
C31 C32 C37 117.0(4)
C33 C32 C37 124.9(4)
C34 C33 C32 118.4(4)
C34 C33 C43 117.6(4)
C32 C33 C43 124.0(4)
C35 C34 C33 122.8(4)
C35 C34 H34 118.6
C33 C34 H34 118.6
C34 C35 C36 119.8(4)
C34 C35 C49 118.0(4)
C36 C35 C49 122.2(4)
C31 C36 C35 117.1(4)
C31 C36 C55 120.2(4)
C35 C36 C55 122.5(4)
C42 C37 C38 118.3(4)
C42 C37 C32 121.7(4)
C38 C37 C32 119.8(4)
C39 C38 C37 120.5(5)
C39 C38 H38 119.7
C37 C38 H38 119.7
C40 C39 C38 120.5(5)
C40 C39 H39 119.8
C38 C39 H39 119.8
C39 C40 C41 119.7(5)
C39 C40 H40 120.1
C41 C40 H40 120.1
C40 C41 C42 119.8(5)
C40 C41 H41 120.1
C42 C41 H41 120.1
C37 C42 C41 121.1(5)
C37 C42 H42 119.4
C41 C42 H42 119.4
C44 C43 C48 117.9(4)
C44 C43 C33 123.3(4)
C48 C43 C33 118.7(4)
C45 C44 C43 120.6(4)
C45 C44 H44 119.7
C43 C44 H44 119.7
C46 C45 C44 120.6(4)
C46 C45 H45 119.7
C44 C45 H45 119.7
C45 C46 C47 119.6(4)
C45 C46 H46 120.2
C47 C46 H46 120.2
C48 C47 C46 119.7(5)
C48 C47 H47 120.2
C46 C47 H47 120.2
C47 C48 C43 121.6(4)
C47 C48 H48 119.2
C43 C48 H48 119.2
C54 C49 C50 119.0(4)
C54 C49 C35 120.5(4)
C50 C49 C35 120.6(4)
C51 C50 C49 120.3(5)
C51 C50 H50 119.9
C49 C50 H50 119.9
C52 C51 C50 120.1(5)
C52 C51 H51 119.9
C50 C51 H51 119.9
C53 C52 C51 120.2(5)
C53 C52 H52 119.9
C51 C52 H52 119.9
C52 C53 C54 119.8(5)
C52 C53 H53 120.1
C54 C53 H53 120.1
C53 C54 C49 120.7(5)
C53 C54 H54 119.7
C49 C54 H54 119.7
C60 C55 C56 118.2(4)
C60 C55 C36 121.1(4)
C56 C55 C36 120.7(4)
C57 C56 C55 121.1(5)
C57 C56 H56 119.5
C55 C56 H56 119.5
C58 C57 C56 119.9(5)
C58 C57 H57 120.0
C56 C57 H57 120.0
C57 C58 C59 119.5(4)
C57 C58 H58 120.2
C59 C58 H58 120.2
C60 C59 C58 120.4(5)
C60 C59 H59 119.8
C58 C59 H59 119.8
C59 C60 C55 120.9(5)
C59 C60 H60 119.6
C55 C60 H60 119.6
C24 N2 C27 106.6(4)
C24 N2 W1 134.6(3)
C27 N2 W1 118.1(3)
C24 C23 H23A 109.5
C24 C23 H23B 109.5
H23A C23 H23B 109.5
C24 C23 H23C 109.5
H23A C23 H23C 109.5
H23B C23 H23C 109.5
C25 C24 N2 109.0(4)
C25 C24 C23 128.1(4)
N2 C24 C23 122.9(4)
C24 C25 C26 107.9(4)
C24 C25 H25 126.1
C26 C25 H25 126.1
C27 C26 C25 107.6(4)
C27 C26 H26 126.2
C25 C26 H26 126.2
C26 C27 N2 108.9(4)
C26 C27 C28 129.9(5)
N2 C27 C28 121.1(4)
C27 C28 H28A 109.5
C27 C28 H28B 109.5
H28A C28 H28B 109.5
C27 C28 H28C 109.5
H28A C28 H28C 109.5
H28B C28 H28C 109.5
C11 N1 W1 176.8(3)
N1 C11 C12 119.7(4)
N1 C11 C16 118.8(4)
C12 C11 C16 121.5(4)
C13 C12 C11 118.3(4)
C13 C12 C17 122.3(4)
C11 C12 C17 119.4(4)
C12 C13 C14 121.0(4)
C12 C13 H13 119.5
C14 C13 H13 119.5
C15 C14 C13 120.2(4)
C15 C14 H14 119.9
C13 C14 H14 119.9
C14 C15 C16 120.9(5)
C14 C15 H15 119.6
C16 C15 H15 119.6
C15 C16 C11 118.1(4)
C15 C16 C20 122.0(4)
C11 C16 C20 119.8(4)
C12 C17 C18 113.9(4)
C12 C17 C19 110.9(4)
C18 C17 C19 110.7(4)
C12 C17 H17 107.0
C18 C17 H17 107.0
C19 C17 H17 107.0
C17 C18 H18A 109.5
C17 C18 H18B 109.5
H18A C18 H18B 109.5
C17 C18 H18C 109.5
H18A C18 H18C 109.5
H18B C18 H18C 109.5
C17 C19 H19A 109.5
C17 C19 H19B 109.5
H19A C19 H19B 109.5
C17 C19 H19C 109.5
H19A C19 H19C 109.5
H19B C19 H19C 109.5
C16 C20 C21 114.2(4)
C16 C20 C22 109.8(4)
C21 C20 C22 109.9(4)
C16 C20 H20 107.6
C21 C20 H20 107.6
C22 C20 H20 107.6
C20 C21 H21A 109.5
C20 C21 H21B 109.5
H21A C21 H21B 109.5
C20 C21 H21C 109.5
H21A C21 H21C 109.5
H21B C21 H21C 109.5
C20 C22 H22A 109.5
C20 C22 H22B 109.5
H22A C22 H22B 109.5
C20 C22 H22C 109.5
H22A C22 H22C 109.5
H22B C22 H22C 109.5

loop_
_geom_bond_atom_site_label_1
_geom_bond_atom_site_label_2
_geom_bond_distance
W1 N1 1.758(4)
W1 C1 1.908(4)
W1 O1 1.913(3)
W1 N2 2.020(4)
C1 H1A 0.94(2)
C1 H1B 0.94(2)
O1 C31 1.355(5)
C31 C36 1.400(6)
C31 C32 1.407(6)
C32 C33 1.410(6)
C32 C37 1.493(6)
C33 C34 1.395(6)
C33 C43 1.490(6)
C34 C35 1.395(6)
C34 H34 0.9500
C35 C36 1.404(6)
C35 C49 1.494(6)
C36 C55 1.488(6)
C37 C42 1.390(6)
C37 C38 1.405(7)
C38 C39 1.390(7)
C38 H38 0.9500
C39 C40 1.383(8)
C39 H39 0.9500
C40 C41 1.393(8)
C40 H40 0.9500
C41 C42 1.394(7)
C41 H41 0.9500
C42 H42 0.9500
C43 C44 1.397(6)
C43 C48 1.403(6)
C44 C45 1.392(6)
C44 H44 0.9500
C45 C46 1.385(7)
C45 H45 0.9500
C46 C47 1.392(7)
C46 H46 0.9500
C47 C48 1.384(6)
C47 H47 0.9500
C48 H48 0.9500
C49 C54 1.392(7)
C49 C50 1.393(7)
C50 C51 1.391(7)
C50 H50 0.9500
C51 C52 1.384(8)
C51 H51 0.9500
C52 C53 1.381(8)
C52 H52 0.9500
C53 C54 1.392(7)
C53 H53 0.9500
C54 H54 0.9500
C55 C60 1.393(6)
C55 C56 1.399(7)
C56 C57 1.390(7)
C56 H56 0.9500
C57 C58 1.385(8)
C57 H57 0.9500
C58 C59 1.391(8)
C58 H58 0.9500
C59 C60 1.383(7)
C59 H59 0.9500
C60 H60 0.9500
N2 C24 1.402(6)
N2 C27 1.411(6)
C23 C24 1.492(7)
C23 H23A 0.9800
C23 H23B 0.9800
C23 H23C 0.9800
C24 C25 1.352(7)
C25 C26 1.432(7)
C25 H25 0.9500
C26 C27 1.353(7)
C26 H26 0.9500
C27 C28 1.505(6)
C28 H28A 0.9800
C28 H28B 0.9800
C28 H28C 0.9800
N1 C11 1.380(6)
C11 C12 1.410(6)
C11 C16 1.413(7)
C12 C13 1.390(6)
C12 C17 1.524(6)
C13 C14 1.392(7)
C13 H13 0.9500
C14 C15 1.390(7)
C14 H14 0.9500
C15 C16 1.397(7)
C15 H15 0.9500
C16 C20 1.516(6)
C17 C18 1.531(7)
C17 C19 1.535(6)
C17 H17 1.0000
C18 H18A 0.9800
C18 H18B 0.9800
C18 H18C 0.9800
C19 H19A 0.9800
C19 H19B 0.9800
C19 H19C 0.9800
C20 C21 1.534(7)
C20 C22 1.545(7)
C20 H20 1.0000
C21 H21A 0.9800
C21 H21B 0.9800
C21 H21C 0.9800
C22 H22A 0.9800
C22 H22B 0.9800
C22 H22C 0.9800

loop_
_cod_related_entry_id
_cod_related_entry_database
_cod_related_entry_code
1 ChemSpider 30659679
